data_7134291
loop_
_publ_author_name
'Kern, Ralf H.'
'Schmiedel, Paul L.'
'Schubert, Hartmut'
'Wesemann, Lars'

_publ_section_title
;
 Heterocycles in reactions with boradigermaallyl.
;
_journal_issue 25
_journal_name_full 'Chemical communications (Cambridge, England)'
_journal_page_first 4844
_journal_page_last 4847
_journal_paper_doi 10.1039/d5cc00639b
_journal_volume 61
_journal_year 2025
_chemical_formula_sum 'C97 H118 B Cl Ge2 N2 O'
_chemical_formula_weight 1519.42
_space_group_crystal_system monoclinic
_space_group_IT_number 14
_space_group_name_Hall '-P 2yn'
_space_group_name_H-M_alt 'P 1 21/n 1'
_atom_sites_solution_hydrogens geom
_audit_creation_method SHELXL-2018/1
_audit_update_record
;
2025-01-30 deposited with the CCDC.	2025-02-26 downloaded from the CCDC.
;
_cell_angle_alpha 90
_cell_angle_beta 96.7930(10)
_cell_angle_gamma 90
_cell_formula_units_Z 4
_cell_length_a 14.5539(5)
_cell_length_b 14.7287(5)
_cell_length_c 44.0318(14)
_cell_measurement_reflns_used 9944
_cell_measurement_temperature 100(2)
_cell_measurement_theta_max 30.20
_cell_measurement_theta_min 3.40
_cell_volume 9372.4(5)
_computing_cell_refinement 'Bruker SAINT'
_computing_data_collection 'Bruker APEX2'
_computing_data_reduction 'Bruker SAINT'
_computing_publication_material Platon,Wingx,Shelxle,DSR
_computing_structure_refinement 'SHELXL-2018/1 (Sheldrick, 2018)'
_computing_structure_solution 'SHELXT 2014/4 (Sheldrick, 2014)'
_diffrn_ambient_temperature 100(2)
_diffrn_measured_fraction_theta_full 0.995
_diffrn_measured_fraction_theta_max 0.973
_diffrn_measurement_device_type 'Bruker APEX-II CCD'
_diffrn_measurement_method '\f and \w scans'
_diffrn_radiation_type MoK\a
_diffrn_radiation_wavelength 0.71073
_diffrn_reflns_av_R_equivalents 0.0444
_diffrn_reflns_av_unetI/netI 0.0436
_diffrn_reflns_Laue_measured_fraction_full 0.995
_diffrn_reflns_Laue_measured_fraction_max 0.973
_diffrn_reflns_limit_h_max 20
_diffrn_reflns_limit_h_min -20
_diffrn_reflns_limit_k_max 21
_diffrn_reflns_limit_k_min -21
_diffrn_reflns_limit_l_max 62
_diffrn_reflns_limit_l_min -61
_diffrn_reflns_number 147541
_diffrn_reflns_point_group_measured_fraction_full 0.995
_diffrn_reflns_point_group_measured_fraction_max 0.973
_diffrn_reflns_theta_full 25.242
_diffrn_reflns_theta_max 30.575
_diffrn_reflns_theta_min 1.966
_exptl_absorpt_coefficient_mu 0.713
_exptl_absorpt_correction_T_max 0.7461
_exptl_absorpt_correction_T_min 0.6636
_exptl_absorpt_correction_type multi-scan
_exptl_absorpt_process_details 'SADABS V2008/1 (Bruker AXS)'
_exptl_crystal_colour red
_exptl_crystal_density_diffrn 1.077
_exptl_crystal_description prism
_exptl_crystal_F_000 3232
_exptl_crystal_size_max 0.29
_exptl_crystal_size_mid 0.28
_exptl_crystal_size_min 0.25
_refine_diff_density_max 0.475
_refine_diff_density_min -0.709
_refine_diff_density_rms 0.086
_refine_ls_extinction_method none
_refine_ls_goodness_of_fit_ref 1.039
_refine_ls_hydrogen_treatment constr
_refine_ls_matrix_type full
_refine_ls_number_parameters 1011
_refine_ls_number_reflns 27996
_refine_ls_number_restraints 146
_refine_ls_restrained_S_all 1.037
_refine_ls_R_factor_all 0.0676
_refine_ls_R_factor_gt 0.0491
_refine_ls_shift/su_max 0.002
_refine_ls_shift/su_mean 0.000
_refine_ls_structure_factor_coef Fsqd
_refine_ls_weighting_details 'w=1/[\s^2^(Fo^2^)+(0.0638P)^2^+10.6685P] where P=(Fo^2^+2Fc^2^)/3'
_refine_ls_weighting_scheme calc
_refine_ls_wR_factor_gt 0.1292
_refine_ls_wR_factor_ref 0.1376
_reflns_Friedel_coverage 0.000
_reflns_number_gt 21817
_reflns_number_total 27996
_reflns_threshold_expression 'I > 2\s(I)'
_cod_data_source_file d5cc00639b3.cif
_cod_data_source_block rk153_0m_a_sq
_cod_depositor_comments 'Adding full bibliography for 7134290--7134293.cif.'
_cod_original_sg_symbol_H-M 'P 21/n'
_cod_database_code 7134291
_shelx_shelxl_version_number 2018/1
_shelx_space_group_comment
;
The symmetry employed for this shelxl refinement is uniquely defined
by the following loop, which should always be used as a source of
symmetry information in preference to the above space-group names.
They are only intended as comments.
;

loop_
_space_group_symop_operation_xyz
'x, y, z'
'-x+1/2, y+1/2, -z+1/2'
'-x, -y, -z'
'x-1/2, -y-1/2, z-1/2'

loop_
_atom_site_label
_atom_site_type_symbol
_atom_site_fract_x
_atom_site_fract_y
_atom_site_fract_z
_atom_site_U_iso_or_equiv
_atom_site_adp_type
_atom_site_occupancy
_atom_site_site_symmetry_order
_atom_site_calc_flag
_atom_site_refinement_flags_posn
_atom_site_refinement_flags_adp
_atom_site_refinement_flags_occupancy
_atom_site_disorder_assembly
_atom_site_disorder_group
Cl1 Cl 0.61603(3) 0.68795(3) 0.41203(2) 0.01950(10) Uani 1 1 d . . . . .
Ge1 Ge 0.79898(2) 0.88540(2) 0.37747(2) 0.01304(5) Uani 1 1 d . . . . .
O1 O 0.73209(9) 0.68257(9) 0.35645(3) 0.0158(3) Uani 1 1 d . . . . .
Ge2 Ge 0.51368(2) 0.72575(2) 0.34478(2) 0.01465(5) Uani 1 1 d . . . . .
N2 N 0.49449(12) 0.80662(13) 0.31185(4) 0.0200(4) Uani 1 1 d . . . . .
N1 N 0.59195(11) 0.81019(11) 0.36514(4) 0.0143(3) Uani 1 1 d . . . . .
C3 C 0.68802(14) 0.94613(13) 0.35477(5) 0.0170(4) Uani 1 1 d . . . . .
H3 H 0.703924 0.987779 0.338229 0.020 Uiso 1 1 calc R U . . .
C4 C 0.68457(14) 0.61840(13) 0.33749(5) 0.0163(4) Uani 1 1 d . . . . .
C5 C 1.03306(16) 1.00814(17) 0.28684(5) 0.0264(5) Uani 1 1 d . . . . .
H5A H 1.073482 0.958914 0.281482 0.040 Uiso 1 1 calc R U . . .
H5B H 1.069796 1.053217 0.299350 0.040 Uiso 1 1 calc R U . . .
H5C H 1.003690 1.037045 0.268113 0.040 Uiso 1 1 calc R U . . .
C6 C 0.90693(17) 0.88992(15) 0.28808(5) 0.0249(4) Uani 1 1 d . . . . .
H6A H 0.878762 0.910310 0.267919 0.037 Uiso 1 1 calc R U . . .
H6B H 0.858519 0.867901 0.299923 0.037 Uiso 1 1 calc R U . . .
H6C H 0.950761 0.840727 0.285592 0.037 Uiso 1 1 calc R U . . .
C7 C 1.00920(16) 0.75656(17) 0.43531(5) 0.0254(5) Uani 1 1 d . . . . .
H7 H 1.021050 0.789995 0.416390 0.030 Uiso 1 1 calc R U . . .
C8 C 0.67203(14) 0.95310(14) 0.40887(5) 0.0201(4) Uani 1 1 d . . . . .
H8 H 0.655010 0.979951 0.427007 0.024 Uiso 1 1 calc R U . . .
C9 C 0.86315(13) 0.78196(13) 0.36073(4) 0.0153(4) Uani 1 1 d . . . . .
C10 C 0.54104(17) 0.83665(19) 0.46554(5) 0.0292(5) Uani 1 1 d . . . . .
H10A H 0.591079 0.834649 0.452492 0.044 Uiso 1 1 calc R U . . .
H10B H 0.550101 0.788243 0.480875 0.044 Uiso 1 1 calc R U . . .
H10C H 0.541487 0.895655 0.475843 0.044 Uiso 1 1 calc R U . . .
C11 C 0.87734(14) 0.62314(14) 0.34417(5) 0.0178(4) Uani 1 1 d . . . . .
C12 C 0.61463(14) 0.87852(13) 0.34394(4) 0.0162(4) Uani 1 1 d . . . . .
C13 C 0.44742(16) 0.82312(16) 0.44576(5) 0.0234(4) Uani 1 1 d . . . . .
H13 H 0.444471 0.759474 0.437794 0.028 Uiso 1 1 calc R U . . .
C14 C 0.59503(16) 0.50158(16) 0.29456(5) 0.0246(4) Uani 1 1 d . . . . .
H14 H 0.565053 0.464049 0.278858 0.029 Uiso 1 1 calc R U . . .
C15 C 0.68718(16) 0.48674(15) 0.30546(5) 0.0231(4) Uani 1 1 d . . . . .
H15 H 0.719171 0.436762 0.297998 0.028 Uiso 1 1 calc R U . . .
C16 C 0.58899(14) 0.62936(14) 0.32939(5) 0.0174(4) Uani 1 1 d . . . . .
C17 C 1.00938(14) 0.72324(16) 0.34668(5) 0.0216(4) Uani 1 1 d . . . . .
H17 H 1.072110 0.733618 0.343704 0.026 Uiso 1 1 calc R U . . .
C18 C 0.95813(15) 0.96935(14) 0.30498(5) 0.0199(4) Uani 1 1 d . . . . .
H18 H 0.989531 0.945751 0.324843 0.024 Uiso 1 1 calc R U . . .
C19 C 0.82505(13) 0.69578(14) 0.35314(4) 0.0153(4) Uani 1 1 d . . . . .
C20 C 0.56338(14) 0.87610(14) 0.31603(5) 0.0185(4) Uani 1 1 d . . . . .
C21 C 0.65792(15) 0.99599(14) 0.38214(5) 0.0213(4) Uani 1 1 d . . . . .
H21 H 0.630539 1.054582 0.380268 0.026 Uiso 1 1 calc R U . . .
C22 C 0.71640(13) 0.85952(14) 0.40936(4) 0.0155(4) Uani 1 1 d . . . . .
H22 H 0.748206 0.839445 0.429625 0.019 Uiso 1 1 calc R U . . .
C23 C 0.90389(14) 0.96833(14) 0.39065(4) 0.0170(4) Uani 1 1 d . . . . .
C24 C 1.05098(16) 0.98270(18) 0.42300(5) 0.0270(5) Uani 1 1 d . . . . .
H24 H 1.088793 0.969410 0.441556 0.032 Uiso 1 1 calc R U . . .
C25 C 0.73310(15) 0.54436(14) 0.32719(5) 0.0196(4) Uani 1 1 d . . . . .
C26 C 0.95754(14) 0.79252(15) 0.35752(5) 0.0185(4) Uani 1 1 d . . . . .
H26 H 0.986724 0.848878 0.362950 0.022 Uiso 1 1 calc R U . . .
C27 C 0.82921(18) 0.49451(16) 0.37489(6) 0.0277(5) Uani 1 1 d . . . . .
H27A H 0.797846 0.435542 0.374220 0.042 Uiso 1 1 calc R U . . .
H27B H 0.795581 0.537837 0.386360 0.042 Uiso 1 1 calc R U . . .
H27C H 0.892566 0.487739 0.384967 0.042 Uiso 1 1 calc R U . . .
C28 C 0.96967(15) 0.63881(15) 0.34019(5) 0.0216(4) Uani 1 1 d . . . . .
H28 H 1.005587 0.591333 0.332977 0.026 Uiso 1 1 calc R U . . .
C29 C 0.84049(16) 1.08658(16) 0.28746(5) 0.0231(4) Uani 1 1 d . . . . .
H29 H 0.846779 1.066442 0.267316 0.028 Uiso 1 1 calc R U . . .
C30 C 1.02965(16) 1.05910(16) 0.37474(5) 0.0263(5) Uani 1 1 d . . . . .
H30 H 1.053164 1.097845 0.360230 0.032 Uiso 1 1 calc R U . . .
C31 C 0.94012(15) 0.81103(17) 0.45111(5) 0.0235(4) Uani 1 1 d . . . . .
C32 C 0.54689(15) 0.57135(15) 0.30667(5) 0.0208(4) Uani 1 1 d . . . . .
H32 H 0.483452 0.580090 0.299346 0.025 Uiso 1 1 calc R U . . .
C33 C 0.93762(15) 1.02895(14) 0.36946(5) 0.0189(4) Uani 1 1 d . . . . .
C34 C 0.83179(15) 0.53005(14) 0.34178(5) 0.0212(4) Uani 1 1 d . . . . .
C35 C 1.08674(16) 1.03336(18) 0.40072(5) 0.0298(5) Uani 1 1 d . . . . .
H35 H 1.150132 1.050436 0.403221 0.036 Uiso 1 1 calc R U . . .
C36 C 0.73090(19) 1.20696(18) 0.26370(6) 0.0339(6) Uani 1 1 d . . . . .
H36 H 0.697139 1.259882 0.271300 0.041 Uiso 1 1 calc R U . . .
C37 C 0.85359(16) 1.05584(18) 0.45907(5) 0.0278(5) Uani 1 1 d . . . . .
H37 H 0.845749 1.069512 0.436663 0.033 Uiso 1 1 calc R U . . .
C38 C 0.57095(16) 0.93509(16) 0.29014(5) 0.0247(4) Uani 1 1 d . . . . .
H38 H 0.614415 0.983466 0.292089 0.030 Uiso 1 1 calc R U . . .
C39 C 0.33122(19) 0.5148(2) 0.31294(6) 0.0406(7) Uani 1 1 d . . . . .
C40 C 0.82391(16) 0.9074(2) 0.48543(5) 0.0304(5) Uani 1 1 d . . . . .
H40 H 0.785533 0.940375 0.497531 0.036 Uiso 1 1 calc R U . . .
C41 C 0.28230(16) 0.74462(19) 0.39619(6) 0.0291(5) Uani 1 1 d . . . . .
H41 H 0.257280 0.789357 0.408410 0.035 Uiso 1 1 calc R U . . .
C42 C 0.44822(17) 0.98021(16) 0.42501(6) 0.0280(5) Uani 1 1 d . . . . .
H42 H 0.473698 0.997733 0.445008 0.034 Uiso 1 1 calc R U . . .
C43 C 0.95971(15) 0.95068(15) 0.41858(5) 0.0207(4) Uani 1 1 d . . . . .
C44 C 0.78138(17) 1.15833(16) 0.29141(6) 0.0265(5) Uani 1 1 d . . . . .
C45 C 0.51744(18) 0.92264(19) 0.26329(5) 0.0328(5) Uani 1 1 d . . . . .
H45 H 0.523270 0.962325 0.246623 0.039 Uiso 1 1 calc R U . . .
C46 C 0.39994(14) 0.69856(15) 0.36386(5) 0.0192(4) Uani 1 1 d . . . . .
C47 C 0.97473(19) 0.66160(18) 0.42596(6) 0.0324(5) Uani 1 1 d . . . . .
H47A H 0.911124 0.665360 0.415859 0.049 Uiso 1 1 calc R U . . .
H47B H 0.976290 0.623178 0.444183 0.049 Uiso 1 1 calc R U . . .
H47C H 1.014642 0.635266 0.411828 0.049 Uiso 1 1 calc R U . . .
C48 C 0.86568(15) 0.95350(18) 0.46297(5) 0.0250(5) Uani 1 1 d . . . . .
C49 C 0.43176(15) 0.88791(15) 0.41876(5) 0.0206(4) Uani 1 1 d . . . . .
C50 C 0.77131(18) 1.18498(15) 0.32110(6) 0.0283(5) Uani 1 1 d . . . . .
H50 H 0.731032 1.234058 0.324124 0.034 Uiso 1 1 calc R U . . .
C51 C 0.89101(15) 1.04305(14) 0.31217(5) 0.0190(4) Uani 1 1 d . . . . .
C52 C 0.6599(2) 1.1452(2) 0.24592(6) 0.0410(7) Uani 1 1 d . . . . .
H52A H 0.627537 1.178659 0.228615 0.062 Uiso 1 1 calc R U . . .
H52B H 0.615031 1.124666 0.259398 0.062 Uiso 1 1 calc R U . . .
H52C H 0.691264 1.092456 0.238319 0.062 Uiso 1 1 calc R U . . .
C53 C 0.37057(18) 0.8356(2) 0.46682(6) 0.0355(6) Uani 1 1 d . . . . .
H53A H 0.372152 0.897988 0.474626 0.053 Uiso 1 1 calc R U . . .
H53B H 0.380720 0.793089 0.484006 0.053 Uiso 1 1 calc R U . . .
H53C H 0.310131 0.823726 0.455186 0.053 Uiso 1 1 calc R U . . .
C54 C 0.39470(15) 0.86137(15) 0.38892(5) 0.0211(4) Uani 1 1 d . . . . .
C55 C 0.88469(18) 0.46141(17) 0.32421(6) 0.0313(5) Uani 1 1 d . . . . .
H55A H 0.852997 0.402615 0.323609 0.047 Uiso 1 1 calc R U . . .
H55B H 0.947772 0.454524 0.334515 0.047 Uiso 1 1 calc R U . . .
H55C H 0.887091 0.483237 0.303298 0.047 Uiso 1 1 calc R U . . .
C56 C 0.35440(16) 0.61424(18) 0.36008(5) 0.0291(5) Uani 1 1 d . . . . .
C57 C 0.94088(18) 1.10560(19) 0.47368(6) 0.0333(6) Uani 1 1 d . . . . .
H57A H 0.994571 1.085128 0.464032 0.050 Uiso 1 1 calc R U . . .
H57B H 0.950764 1.092149 0.495616 0.050 Uiso 1 1 calc R U . . .
H57C H 0.932842 1.171175 0.470676 0.050 Uiso 1 1 calc R U . . .
C58 C 0.37076(17) 0.92884(18) 0.36678(6) 0.0304(5) Uani 1 1 d . . . . .
C59 C 1.10073(17) 0.7504(2) 0.45639(6) 0.0352(6) Uani 1 1 d . . . . .
H59A H 1.144061 0.711613 0.446927 0.053 Uiso 1 1 calc R U . . .
H59B H 1.089358 0.724445 0.476096 0.053 Uiso 1 1 calc R U . . .
H59C H 1.127268 0.811304 0.459634 0.053 Uiso 1 1 calc R U . . .
C60 C 0.48836(19) 0.48037(18) 0.38836(7) 0.0353(6) Uani 1 1 d . . . . .
H60 H 0.488589 0.547112 0.392537 0.042 Uiso 1 1 calc R U . . .
C61 C 0.87911(15) 1.06945(14) 0.34211(5) 0.0193(4) Uani 1 1 d . . . . .
C62 C 0.36227(14) 0.76500(16) 0.38259(5) 0.0208(4) Uani 1 1 d . . . . .
C63 C 0.83649(16) 0.8149(2) 0.49071(5) 0.0330(6) Uani 1 1 d . . . . .
C64 C 0.3445(2) 0.4300(2) 0.29933(7) 0.0517(10) Uani 1 1 d . . . . .
H64 H 0.311770 0.417472 0.279815 0.062 Uiso 1 1 calc R U . . .
C65 C 0.8067(2) 1.17716(16) 0.37878(6) 0.0329(6) Uani 1 1 d . . . . .
H65 H 0.804351 1.123032 0.392382 0.040 Uiso 1 1 calc R U . . .
C66 C 0.39011(19) 1.01972(19) 0.37430(7) 0.0399(7) Uani 1 1 d . . . . .
H66 H 0.376150 1.064722 0.358993 0.048 Uiso 1 1 calc R U . . .
C67 C 0.37981(17) 0.53222(18) 0.34209(6) 0.0332(6) Uani 1 1 d . . . . .
C68 C 0.92140(15) 0.90341(16) 0.44456(5) 0.0223(4) Uani 1 1 d . . . . .
C69 C 0.44352(18) 0.79470(19) 0.28384(5) 0.0311(5) Uani 1 1 d . . . . .
H69 H 0.400822 0.745725 0.281340 0.037 Uiso 1 1 calc R U . . .
C70 C 0.81834(17) 1.14214(15) 0.34665(5) 0.0248(5) Uani 1 1 d . . . . .
C71 C 0.89615(16) 0.7687(2) 0.47398(5) 0.0305(5) Uani 1 1 d . . . . .
H71 H 0.907715 0.706145 0.478118 0.037 Uiso 1 1 calc R U . . .
C72 C 0.23897(18) 0.6613(2) 0.39231(6) 0.0400(7) Uani 1 1 d . . . . .
H72 H 0.185063 0.648721 0.401803 0.048 Uiso 1 1 calc R U . . .
C73 C 0.5890(2) 0.44842(19) 0.39204(8) 0.0435(7) Uani 1 1 d . . . . .
H73A H 0.590799 0.381929 0.391530 0.065 Uiso 1 1 calc R U . . .
H73B H 0.620293 0.470003 0.411638 0.065 Uiso 1 1 calc R U . . .
H73C H 0.620374 0.472840 0.375309 0.065 Uiso 1 1 calc R U . . .
C74 C 0.26561(19) 0.5840(3) 0.29676(7) 0.0484(9) Uani 1 1 d . . . . .
H74 H 0.277720 0.643598 0.307385 0.058 Uiso 1 1 calc R U . . .
C75 C 0.4513(2) 0.8492(2) 0.25981(6) 0.0398(7) Uani 1 1 d . . . . .
H75 H 0.414032 0.839585 0.240882 0.048 Uiso 1 1 calc R U . . .
C76 C 0.7176(2) 1.23128(18) 0.38035(7) 0.0426(7) Uani 1 1 d . . . . .
H76A H 0.721247 1.288862 0.369407 0.064 Uiso 1 1 calc R U . . .
H76B H 0.709904 1.243516 0.401782 0.064 Uiso 1 1 calc R U . . .
H76C H 0.664644 1.196125 0.370875 0.064 Uiso 1 1 calc R U . . .
C77 C 0.77003(19) 1.0950(2) 0.47274(7) 0.0412(7) Uani 1 1 d . . . . .
H77A H 0.762355 1.159126 0.467003 0.062 Uiso 1 1 calc R U . . .
H77B H 0.780089 1.089805 0.495071 0.062 Uiso 1 1 calc R U . . .
H77C H 0.714219 1.061277 0.464882 0.062 Uiso 1 1 calc R U . . .
C78 C 0.8892(2) 1.23497(19) 0.39184(7) 0.0444(7) Uani 1 1 d . . . . .
H78A H 0.945375 1.197676 0.393968 0.067 Uiso 1 1 calc R U . . .
H78B H 0.878380 1.258493 0.411931 0.067 Uiso 1 1 calc R U . . .
H78C H 0.896825 1.285805 0.377999 0.067 Uiso 1 1 calc R U . . .
C79 C 0.43897(19) 0.46577(18) 0.35644(6) 0.0346(6) Uani 1 1 d . . . . .
C80 C 0.42854(19) 1.04659(17) 0.40296(7) 0.0366(6) Uani 1 1 d . . . . .
C81 C 0.3118(2) 0.9054(2) 0.33664(6) 0.0442(8) Uani 1 1 d . . . . .
H81 H 0.328875 0.842857 0.330478 0.053 Uiso 1 1 calc R U . . .
C82 C 0.2788(2) 0.5977(3) 0.26291(7) 0.0558(10) Uani 1 1 d . . . . .
H82A H 0.259291 0.542712 0.251365 0.084 Uiso 1 1 calc R U . . .
H82B H 0.344121 0.609816 0.261158 0.084 Uiso 1 1 calc R U . . .
H82C H 0.241210 0.649242 0.254648 0.084 Uiso 1 1 calc R U . . .
C83 C 0.78681(19) 0.7670(2) 0.51445(6) 0.0417(7) Uani 1 1 d . . . . .
H83 H 0.735995 0.808090 0.519423 0.050 Uiso 1 1 calc R U . . .
C84 C 0.27492(18) 0.5974(2) 0.37458(7) 0.0413(7) Uani 1 1 d . . . . .
H84 H 0.245448 0.539875 0.371960 0.050 Uiso 1 1 calc R U . . .
C85 C 0.4035(3) 0.3636(2) 0.31323(8) 0.0543(10) Uani 1 1 d . . . . .
C86 C 0.8520(2) 0.7526(3) 0.54416(6) 0.0512(9) Uani 1 1 d . . . . .
H86A H 0.902444 0.711860 0.540215 0.077 Uiso 1 1 calc R U . . .
H86B H 0.817335 0.725594 0.559682 0.077 Uiso 1 1 calc R U . . .
H86C H 0.877614 0.811164 0.551539 0.077 Uiso 1 1 calc R U . . .
C87 C 0.4495(2) 0.3830(2) 0.34156(8) 0.0468(8) Uani 1 1 d . . . . .
H87 H 0.489900 0.338587 0.351430 0.056 Uiso 1 1 calc R U . . .
B1 B 0.64208(15) 0.79296(15) 0.39375(5) 0.0149(4) Uani 1 1 d . . . . .
C90 C 0.2083(2) 0.9046(3) 0.34183(8) 0.0658(12) Uani 1 1 d . . . . .
H90A H 0.187978 0.966755 0.345333 0.099 Uiso 1 1 calc R U . . .
H90B H 0.200268 0.867067 0.359696 0.099 Uiso 1 1 calc R U . . .
H90C H 0.171316 0.879487 0.323731 0.099 Uiso 1 1 calc R U . . .
C92 C 0.7420(2) 0.6781(3) 0.50289(8) 0.0600(10) Uani 1 1 d . . . . .
H92A H 0.706136 0.688029 0.482889 0.090 Uiso 1 1 calc R U . . .
H92B H 0.700754 0.656428 0.517407 0.090 Uiso 1 1 calc R U . . .
H92C H 0.790099 0.632662 0.500954 0.090 Uiso 1 1 calc R U . . .
C93 C 0.7999(3) 1.2436(3) 0.24295(9) 0.0663(12) Uani 1 1 d . . . . .
H93A H 0.838209 1.193661 0.236851 0.100 Uiso 1 1 calc R U . . .
H93B H 0.839459 1.289448 0.254052 0.100 Uiso 1 1 calc R U . . .
H93C H 0.765972 1.271137 0.224689 0.100 Uiso 1 1 calc R U . . .
C94 C 0.4356(3) 0.4337(3) 0.41259(8) 0.0590(10) Uani 1 1 d . . . . .
H94A H 0.374176 0.461256 0.412288 0.089 Uiso 1 1 calc R U . . .
H94B H 0.470207 0.441553 0.432898 0.089 Uiso 1 1 calc R U . . .
H94C H 0.428927 0.368836 0.407923 0.089 Uiso 1 1 calc R U . . .
C95 C 0.3254(3) 0.9702(3) 0.31036(8) 0.0685(12) Uani 1 1 d . . . . .
H95A H 0.299036 0.943156 0.290936 0.103 Uiso 1 1 calc R U . . .
H95B H 0.391678 0.981083 0.309903 0.103 Uiso 1 1 calc R U . . .
H95C H 0.294297 1.027936 0.313429 0.103 Uiso 1 1 calc R U . . .
C96 C 0.1639(2) 0.5575(4) 0.29936(10) 0.0762(14) Uani 1 1 d . . . . .
H96A H 0.122714 0.605925 0.290652 0.114 Uiso 1 1 calc R U . . .
H96B H 0.155582 0.548928 0.320938 0.114 Uiso 1 1 calc R U . . .
H96C H 0.149037 0.500915 0.288150 0.114 Uiso 1 1 calc R U . . .
C1_1 C 0.5402(5) 1.1667(6) 0.43400(17) 0.0346(14) Uani 0.582(10) 1 d D U P A 1
H1A_1 H 0.590192 1.139271 0.424070 0.052 Uiso 0.582(10) 1 calc R U P A 1
H1B_1 H 0.539548 1.140310 0.454410 0.052 Uiso 0.582(10) 1 calc R U P A 1
H1C_1 H 0.550113 1.232383 0.435839 0.052 Uiso 0.582(10) 1 calc R U P A 1
C2_1 C 0.4474(4) 1.1482(5) 0.41480(15) 0.0242(12) Uani 0.582(10) 1 d D U P A 1
H2_1 H 0.444880 1.187868 0.396276 0.029 Uiso 0.582(10) 1 calc R U P A 1
C3_1 C 0.3671(3) 1.1774(3) 0.43251(14) 0.0358(16) Uani 0.582(10) 1 d D U P A 1
H3A_1 H 0.376204 1.240616 0.439175 0.054 Uiso 0.582(10) 1 calc R U P A 1
H3B_1 H 0.365671 1.138234 0.450431 0.054 Uiso 0.582(10) 1 calc R U P A 1
H3C_1 H 0.308503 1.172008 0.419192 0.054 Uiso 0.582(10) 1 calc R U P A 1
C1_2 C 0.3359(5) 1.1859(5) 0.4069(3) 0.057(3) Uani 0.418(10) 1 d D U P A 2
H1A_2 H 0.343050 1.251282 0.410619 0.086 Uiso 0.418(10) 1 calc R U P A 2
H1B_2 H 0.311141 1.157377 0.424358 0.086 Uiso 0.418(10) 1 calc R U P A 2
H1C_2 H 0.293123 1.175738 0.388323 0.086 Uiso 0.418(10) 1 calc R U P A 2
C2_2 C 0.4301(6) 1.1443(7) 0.4030(3) 0.036(2) Uani 0.418(10) 1 d D U P A 2
H2_2 H 0.450215 1.166118 0.383344 0.043 Uiso 0.418(10) 1 calc R U P A 2
C3_2 C 0.5029(8) 1.1701(8) 0.4292(3) 0.048(3) Uani 0.418(10) 1 d D U P A 2
H3A_2 H 0.562222 1.142638 0.425925 0.072 Uiso 0.418(10) 1 calc R U P A 2
H3B_2 H 0.483937 1.148153 0.448503 0.072 Uiso 0.418(10) 1 calc R U P A 2
H3C_2 H 0.509380 1.236352 0.429983 0.072 Uiso 0.418(10) 1 calc R U P A 2
C1_3 C 0.4417(13) 0.2793(15) 0.2663(3) 0.060(3) Uani 0.676(6) 1 d D U P B 1
H1A_3 H 0.445176 0.219592 0.256643 0.090 Uiso 0.676(6) 1 calc R U P B 1
H1B_3 H 0.500954 0.310805 0.266233 0.090 Uiso 0.676(6) 1 calc R U P B 1
H1C_3 H 0.392502 0.315165 0.254795 0.090 Uiso 0.676(6) 1 calc R U P B 1
C2_3 C 0.4204(4) 0.2673(3) 0.29920(12) 0.0357(11) Uani 0.676(6) 1 d D U P B 1
H2_3 H 0.359104 0.235826 0.297599 0.043 Uiso 0.676(6) 1 calc R U P B 1
C3_3 C 0.4884(4) 0.2023(3) 0.31657(11) 0.0561(12) Uani 0.676(6) 1 d D U P B 1
H3A_3 H 0.485308 0.143342 0.306210 0.084 Uiso 0.676(6) 1 calc R U P B 1
H3B_3 H 0.472624 0.194792 0.337454 0.084 Uiso 0.676(6) 1 calc R U P B 1
H3C_3 H 0.551181 0.226914 0.317272 0.084 Uiso 0.676(6) 1 calc R U P B 1
C1_4 C 0.455(3) 0.285(3) 0.2691(8) 0.060(3) Uani 0.324(6) 1 d D U P B 2
H1A_4 H 0.449290 0.228776 0.257256 0.090 Uiso 0.324(6) 1 calc R U P B 2
H1B_4 H 0.517074 0.288275 0.280641 0.090 Uiso 0.324(6) 1 calc R U P B 2
H1C_4 H 0.446296 0.337239 0.255223 0.090 Uiso 0.324(6) 1 calc R U P B 2
C2_4 C 0.3824(10) 0.2872(7) 0.2913(3) 0.043(3) Uani 0.324(6) 1 d D U P B 2
H2_4 H 0.318796 0.293291 0.280093 0.052 Uiso 0.324(6) 1 calc R U P B 2
C3_4 C 0.3892(10) 0.2060(6) 0.3115(2) 0.0561(12) Uani 0.324(6) 1 d D U P B 2
H3A_4 H 0.403609 0.152480 0.299785 0.084 Uiso 0.324(6) 1 calc R U P B 2
H3B_4 H 0.330124 0.196748 0.319715 0.084 Uiso 0.324(6) 1 calc R U P B 2
H3C_4 H 0.438328 0.215455 0.328480 0.084 Uiso 0.324(6) 1 calc R U P B 2

loop_
_atom_site_aniso_label
_atom_site_aniso_U_11
_atom_site_aniso_U_22
_atom_site_aniso_U_33
_atom_site_aniso_U_23
_atom_site_aniso_U_13
_atom_site_aniso_U_12
Cl1 0.0207(2) 0.0196(2) 0.0185(2) 0.00297(18) 0.00331(17) -0.00360(18)
Ge1 0.01333(10) 0.01403(9) 0.01188(9) -0.00063(7) 0.00195(7) -0.00237(7)
O1 0.0132(6) 0.0157(6) 0.0193(7) -0.0054(5) 0.0050(5) -0.0012(5)
Ge2 0.01190(10) 0.01832(10) 0.01389(9) -0.00340(7) 0.00214(7) -0.00180(7)
N2 0.0176(8) 0.0255(9) 0.0161(8) 0.0000(7) -0.0018(6) -0.0021(7)
N1 0.0135(7) 0.0142(7) 0.0151(7) -0.0020(6) 0.0016(6) -0.0004(6)
C3 0.0182(9) 0.0144(9) 0.0178(9) 0.0013(7) 0.0001(7) 0.0008(7)
C4 0.0181(9) 0.0141(8) 0.0176(9) -0.0035(7) 0.0059(7) -0.0028(7)
C5 0.0228(11) 0.0333(12) 0.0242(11) 0.0016(9) 0.0074(8) -0.0002(9)
C6 0.0341(12) 0.0211(10) 0.0198(10) -0.0012(8) 0.0047(9) -0.0006(9)
C7 0.0263(11) 0.0355(12) 0.0140(9) 0.0019(9) 0.0007(8) -0.0061(9)
C8 0.0176(9) 0.0209(10) 0.0223(10) -0.0091(8) 0.0041(7) -0.0040(8)
C9 0.0151(9) 0.0162(9) 0.0147(8) -0.0004(7) 0.0024(7) 0.0006(7)
C10 0.0298(12) 0.0420(14) 0.0161(10) -0.0045(9) 0.0042(8) -0.0073(10)
C11 0.0171(9) 0.0179(9) 0.0191(9) 0.0002(7) 0.0053(7) 0.0035(7)
C12 0.0166(9) 0.0154(9) 0.0161(9) -0.0002(7) 0.0004(7) 0.0010(7)
C13 0.0247(11) 0.0281(11) 0.0182(10) -0.0033(8) 0.0056(8) -0.0040(9)
C14 0.0282(11) 0.0239(10) 0.0234(10) -0.0094(9) 0.0106(9) -0.0095(9)
C15 0.0276(11) 0.0190(10) 0.0247(10) -0.0075(8) 0.0118(9) -0.0031(8)
C16 0.0181(9) 0.0183(9) 0.0171(9) -0.0046(7) 0.0079(7) -0.0039(7)
C17 0.0142(9) 0.0317(11) 0.0196(9) 0.0022(8) 0.0049(7) 0.0024(8)
C18 0.0228(10) 0.0209(10) 0.0165(9) 0.0007(8) 0.0040(7) 0.0000(8)
C19 0.0139(9) 0.0177(9) 0.0148(8) 0.0005(7) 0.0037(7) 0.0006(7)
C20 0.0187(9) 0.0200(9) 0.0167(9) -0.0001(7) 0.0014(7) 0.0013(8)
C21 0.0203(10) 0.0143(9) 0.0290(11) -0.0061(8) 0.0020(8) -0.0007(8)
C22 0.0164(9) 0.0191(9) 0.0112(8) -0.0012(7) 0.0028(7) -0.0041(7)
C23 0.0186(9) 0.0187(9) 0.0143(8) -0.0041(7) 0.0042(7) -0.0055(7)
C24 0.0207(11) 0.0441(14) 0.0165(9) -0.0067(9) 0.0028(8) -0.0126(10)
C25 0.0213(10) 0.0162(9) 0.0230(10) -0.0027(8) 0.0099(8) -0.0007(8)
C26 0.0164(9) 0.0233(10) 0.0159(9) 0.0011(8) 0.0028(7) -0.0026(8)
C27 0.0329(12) 0.0175(10) 0.0335(12) 0.0034(9) 0.0068(10) 0.0029(9)
C28 0.0168(10) 0.0261(10) 0.0230(10) 0.0000(8) 0.0063(8) 0.0062(8)
C29 0.0244(11) 0.0247(10) 0.0211(10) 0.0025(8) 0.0064(8) 0.0008(8)
C30 0.0265(11) 0.0298(11) 0.0243(11) -0.0056(9) 0.0106(9) -0.0145(9)
C31 0.0183(10) 0.0375(12) 0.0142(9) 0.0010(9) -0.0003(7) -0.0086(9)
C32 0.0196(10) 0.0260(10) 0.0179(9) -0.0060(8) 0.0072(7) -0.0081(8)
C33 0.0224(10) 0.0185(9) 0.0168(9) -0.0048(7) 0.0065(7) -0.0076(8)
C34 0.0228(10) 0.0160(9) 0.0258(10) -0.0011(8) 0.0073(8) 0.0035(8)
C35 0.0201(11) 0.0426(14) 0.0274(11) -0.0070(10) 0.0061(9) -0.0166(10)
C36 0.0364(14) 0.0278(12) 0.0396(14) 0.0147(11) 0.0131(11) 0.0088(10)
C37 0.0225(11) 0.0442(14) 0.0168(10) -0.0088(9) 0.0025(8) -0.0024(10)
C38 0.0242(11) 0.0280(11) 0.0211(10) 0.0061(9) -0.0009(8) 0.0013(9)
C39 0.0300(13) 0.0574(18) 0.0384(14) -0.0296(13) 0.0209(11) -0.0261(13)
C40 0.0190(10) 0.0568(16) 0.0153(10) -0.0024(10) 0.0022(8) -0.0074(10)
C41 0.0182(10) 0.0434(14) 0.0272(11) -0.0132(10) 0.0089(8) -0.0023(10)
C42 0.0268(12) 0.0228(11) 0.0376(13) -0.0062(9) 0.0178(10) -0.0007(9)
C43 0.0191(10) 0.0281(11) 0.0150(9) -0.0046(8) 0.0027(7) -0.0067(8)
C44 0.0275(11) 0.0212(10) 0.0321(12) 0.0077(9) 0.0090(9) -0.0001(9)
C45 0.0354(13) 0.0435(15) 0.0184(10) 0.0096(10) -0.0009(9) -0.0006(11)
C46 0.0131(9) 0.0285(11) 0.0163(9) -0.0059(8) 0.0034(7) -0.0020(8)
C47 0.0371(14) 0.0318(13) 0.0277(12) 0.0069(10) 0.0009(10) -0.0062(11)
C48 0.0171(10) 0.0440(14) 0.0133(9) -0.0043(9) -0.0005(7) -0.0072(9)
C49 0.0203(10) 0.0219(10) 0.0214(10) -0.0035(8) 0.0105(8) 0.0008(8)
C50 0.0349(13) 0.0164(10) 0.0363(13) 0.0052(9) 0.0153(10) 0.0029(9)
C51 0.0215(10) 0.0164(9) 0.0201(9) 0.0013(8) 0.0066(8) -0.0031(8)
C52 0.0557(18) 0.0375(14) 0.0280(13) 0.0078(11) -0.0023(12) 0.0143(13)
C53 0.0305(13) 0.0543(17) 0.0242(11) -0.0040(11) 0.0128(10) -0.0099(12)
C54 0.0178(10) 0.0265(10) 0.0199(10) 0.0005(8) 0.0064(7) 0.0068(8)
C55 0.0302(12) 0.0252(11) 0.0399(14) -0.0083(10) 0.0100(10) 0.0099(10)
C56 0.0221(11) 0.0416(14) 0.0255(11) -0.0160(10) 0.0102(9) -0.0120(10)
C57 0.0294(13) 0.0432(15) 0.0279(12) -0.0076(11) 0.0062(10) -0.0109(11)
C58 0.0238(11) 0.0407(14) 0.0286(12) 0.0114(10) 0.0108(9) 0.0167(10)
C59 0.0220(11) 0.0609(18) 0.0230(11) -0.0075(11) 0.0037(9) 0.0007(11)
C60 0.0379(14) 0.0267(12) 0.0452(15) -0.0099(11) 0.0212(12) -0.0108(10)
C61 0.0228(10) 0.0156(9) 0.0209(9) -0.0001(7) 0.0080(8) -0.0053(8)
C62 0.0150(9) 0.0306(11) 0.0169(9) -0.0037(8) 0.0022(7) 0.0023(8)
C63 0.0194(11) 0.0607(17) 0.0186(10) 0.0075(11) 0.0018(8) -0.0089(11)
C64 0.0490(18) 0.067(2) 0.0456(16) -0.0396(16) 0.0340(14) -0.0420(17)
C65 0.0558(17) 0.0163(10) 0.0305(12) -0.0003(9) 0.0208(11) 0.0009(10)
C66 0.0350(14) 0.0340(14) 0.0556(18) 0.0225(13) 0.0255(13) 0.0190(11)
C67 0.0283(12) 0.0389(14) 0.0365(13) -0.0221(11) 0.0209(10) -0.0217(11)
C68 0.0175(10) 0.0365(12) 0.0126(9) -0.0015(8) 0.0008(7) -0.0090(9)
C69 0.0285(12) 0.0407(14) 0.0220(11) -0.0016(10) -0.0061(9) -0.0077(10)
C70 0.0333(12) 0.0156(9) 0.0281(11) 0.0008(8) 0.0142(9) -0.0042(8)
C71 0.0228(11) 0.0483(15) 0.0199(10) 0.0087(10) 0.0008(8) -0.0095(10)
C72 0.0239(12) 0.0613(18) 0.0384(14) -0.0255(13) 0.0184(10) -0.0180(12)
C73 0.0485(17) 0.0287(13) 0.0578(19) 0.0058(13) 0.0245(14) 0.0033(12)
C74 0.0250(13) 0.085(2) 0.0368(14) -0.0345(16) 0.0108(11) -0.0183(14)
C75 0.0399(15) 0.0564(18) 0.0199(11) 0.0026(11) -0.0095(10) -0.0093(13)
C76 0.067(2) 0.0214(12) 0.0461(16) -0.0014(11) 0.0353(15) 0.0048(12)
C77 0.0278(13) 0.0595(18) 0.0371(14) -0.0280(13) 0.0073(11) -0.0062(12)
C78 0.069(2) 0.0286(13) 0.0368(15) -0.0128(11) 0.0101(14) -0.0015(13)
C79 0.0396(14) 0.0289(12) 0.0404(14) -0.0136(11) 0.0254(11) -0.0199(11)
C80 0.0313(13) 0.0233(12) 0.0605(18) 0.0044(12) 0.0279(12) 0.0069(10)
C81 0.0334(14) 0.074(2) 0.0248(12) 0.0143(13) 0.0039(10) 0.0278(14)
C82 0.0322(15) 0.100(3) 0.0357(15) -0.0369(17) 0.0050(12) -0.0143(16)
C83 0.0269(13) 0.072(2) 0.0280(13) 0.0159(13) 0.0083(10) -0.0069(13)
C84 0.0285(13) 0.0557(17) 0.0438(15) -0.0309(13) 0.0212(11) -0.0251(12)
C85 0.071(2) 0.0418(17) 0.059(2) -0.0283(15) 0.0460(18) -0.0334(17)
C86 0.0377(16) 0.091(3) 0.0264(13) 0.0206(15) 0.0073(11) -0.0064(16)
C87 0.065(2) 0.0305(14) 0.0528(18) -0.0166(13) 0.0406(16) -0.0235(13)
B1 0.0149(10) 0.0170(10) 0.0135(9) -0.0011(8) 0.0039(7) 0.0002(8)
C90 0.0305(15) 0.128(4) 0.0373(16) 0.008(2) -0.0018(12) 0.032(2)
C92 0.0477(19) 0.086(3) 0.0476(18) 0.0219(18) 0.0120(15) -0.0270(18)
C93 0.052(2) 0.073(2) 0.080(3) 0.060(2) 0.0307(18) 0.0231(18)
C94 0.057(2) 0.083(3) 0.0417(17) -0.0140(17) 0.0272(15) -0.0296(19)
C95 0.074(3) 0.095(3) 0.0397(17) 0.0351(19) 0.0217(16) 0.052(2)
C96 0.0255(15) 0.136(4) 0.070(2) -0.041(3) 0.0193(15) -0.022(2)
C1_1 0.033(3) 0.031(3) 0.042(3) -0.011(2) 0.009(3) -0.005(3)
C2_1 0.025(3) 0.017(2) 0.033(3) -0.006(2) 0.010(2) -0.002(2)
C3_1 0.035(3) 0.0181(19) 0.059(4) -0.007(2) 0.026(2) -0.0002(17)
C1_2 0.041(4) 0.031(4) 0.099(9) -0.006(4) 0.007(4) 0.007(3)
C2_2 0.029(4) 0.021(3) 0.058(6) -0.011(5) 0.007(4) -0.004(3)
C3_2 0.054(7) 0.018(3) 0.071(6) -0.012(4) 0.002(5) -0.002(5)
C1_3 0.090(6) 0.038(3) 0.061(3) -0.017(3) 0.044(4) -0.009(4)
C2_3 0.043(3) 0.025(2) 0.042(3) -0.0162(19) 0.022(2) -0.0105(19)
C3_3 0.100(4) 0.0256(18) 0.047(2) -0.0089(16) 0.024(3) 0.001(2)
C1_4 0.090(6) 0.038(3) 0.061(3) -0.017(3) 0.044(4) -0.009(4)
C2_4 0.068(8) 0.023(4) 0.042(6) -0.001(4) 0.021(5) 0.004(5)
C3_4 0.100(4) 0.0256(18) 0.047(2) -0.0089(16) 0.024(3) 0.001(2)

loop_
_atom_type_symbol
_atom_type_description
_atom_type_scat_dispersion_real
_atom_type_scat_dispersion_imag
_atom_type_scat_source
C C 0.0033 0.0016 'International Tables Vol C Tables 4.2.6.8 and 6.1.1.4'
O O 0.0106 0.0060 'International Tables Vol C Tables 4.2.6.8 and 6.1.1.4'
Cl Cl 0.1484 0.1585 'International Tables Vol C Tables 4.2.6.8 and 6.1.1.4'
Ge Ge 0.1547 1.8001 'International Tables Vol C Tables 4.2.6.8 and 6.1.1.4'
N N 0.0061 0.0033 'International Tables Vol C Tables 4.2.6.8 and 6.1.1.4'
B B 0.0013 0.0007 'International Tables Vol C Tables 4.2.6.8 and 6.1.1.4'
H H 0.0000 0.0000 'International Tables Vol C Tables 4.2.6.8 and 6.1.1.4'

loop_
_geom_angle_atom_site_label_1
_geom_angle_atom_site_label_2
_geom_angle_atom_site_label_3
_geom_angle
_geom_angle_site_symmetry_1
_geom_angle_site_symmetry_3
_geom_angle_publ_flag
C9 Ge1 C23 101.66(8) . . ?
C9 Ge1 C22 117.86(8) . . ?
C23 Ge1 C22 114.77(8) . . ?
C9 Ge1 C3 123.11(8) . . ?
C23 Ge1 C3 114.63(8) . . ?
C22 Ge1 C3 85.37(8) . . ?
C4 O1 C19 116.95(15) . . ?
N1 Ge2 N2 88.53(8) . . ?
N1 Ge2 C16 108.50(8) . . ?
N2 Ge2 C16 103.35(8) . . ?
N1 Ge2 C46 115.37(8) . . ?
N2 Ge2 C46 113.64(8) . . ?
C16 Ge2 C46 121.89(9) . . ?
C69 N2 C20 120.23(19) . . ?
C69 N2 Ge2 129.03(17) . . ?
C20 N2 Ge2 108.53(13) . . ?
B1 N1 C12 125.10(17) . . ?
B1 N1 Ge2 122.68(14) . . ?
C12 N1 Ge2 109.43(12) . . ?
C12 C3 C21 108.21(17) . . ?
C12 C3 Ge1 111.35(13) . . ?
C21 C3 Ge1 96.36(13) . . ?
C12 C3 H3 113.2 . . ?
C21 C3 H3 113.2 . . ?
Ge1 C3 H3 113.2 . . ?
O1 C4 C25 119.27(18) . . ?
O1 C4 C16 118.83(17) . . ?
C25 C4 C16 121.90(18) . . ?
C18 C5 H5A 109.5 . . ?
C18 C5 H5B 109.5 . . ?
H5A C5 H5B 109.5 . . ?
C18 C5 H5C 109.5 . . ?
H5A C5 H5C 109.5 . . ?
H5B C5 H5C 109.5 . . ?
C18 C6 H6A 109.5 . . ?
C18 C6 H6B 109.5 . . ?
H6A C6 H6B 109.5 . . ?
C18 C6 H6C 109.5 . . ?
H6A C6 H6C 109.5 . . ?
H6B C6 H6C 109.5 . . ?
C31 C7 C47 113.2(2) . . ?
C31 C7 C59 109.19(18) . . ?
C47 C7 C59 110.1(2) . . ?
C31 C7 H7 108.1 . . ?
C47 C7 H7 108.1 . . ?
C59 C7 H7 108.1 . . ?
C21 C8 C22 117.64(18) . . ?
C21 C8 H8 121.2 . . ?
C22 C8 H8 121.2 . . ?
C26 C9 C19 115.94(18) . . ?
C26 C9 Ge1 117.58(15) . . ?
C19 C9 Ge1 126.38(15) . . ?
C13 C10 H10A 109.5 . . ?
C13 C10 H10B 109.5 . . ?
H10A C10 H10B 109.5 . . ?
C13 C10 H10C 109.5 . . ?
H10A C10 H10C 109.5 . . ?
H10B C10 H10C 109.5 . . ?
C28 C11 C19 118.29(19) . . ?
C28 C11 C34 123.98(18) . . ?
C19 C11 C34 117.55(18) . . ?
C20 C12 N1 115.14(18) . . ?
C20 C12 C3 126.83(18) . . ?
N1 C12 C3 117.99(16) . . ?
C49 C13 C10 113.68(19) . . ?
C49 C13 C53 110.0(2) . . ?
C10 C13 C53 107.43(19) . . ?
C49 C13 H13 108.5 . . ?
C10 C13 H13 108.5 . . ?
C53 C13 H13 108.5 . . ?
C32 C14 C15 119.7(2) . . ?
C32 C14 H14 120.1 . . ?
C15 C14 H14 120.1 . . ?
C14 C15 C25 120.6(2) . . ?
C14 C15 H15 119.7 . . ?
C25 C15 H15 119.7 . . ?
C32 C16 C4 116.62(18) . . ?
C32 C16 Ge2 118.23(16) . . ?
C4 C16 Ge2 124.92(15) . . ?
C28 C17 C26 120.02(19) . . ?
C28 C17 H17 120.0 . . ?
C26 C17 H17 120.0 . . ?
C51 C18 C6 111.05(18) . . ?
C51 C18 C5 110.87(18) . . ?
C6 C18 C5 111.46(18) . . ?
C51 C18 H18 107.8 . . ?
C6 C18 H18 107.8 . . ?
C5 C18 H18 107.8 . . ?
O1 C19 C11 119.44(17) . . ?
O1 C19 C9 117.47(17) . . ?
C11 C19 C9 123.01(18) . . ?
C12 C20 N2 115.87(18) . . ?
C12 C20 C38 127.7(2) . . ?
N2 C20 C38 116.47(18) . . ?
C8 C21 C3 116.32(19) . . ?
C8 C21 H21 121.8 . . ?
C3 C21 H21 121.8 . . ?
C8 C22 B1 107.01(16) . . ?
C8 C22 Ge1 96.15(13) . . ?
B1 C22 Ge1 104.76(13) . . ?
C8 C22 H22 115.6 . . ?
B1 C22 H22 115.6 . . ?
Ge1 C22 H22 115.6 . . ?
C43 C23 C33 118.60(18) . . ?
C43 C23 Ge1 118.87(15) . . ?
C33 C23 Ge1 120.53(14) . . ?
C35 C24 C43 120.9(2) . . ?
C35 C24 H24 119.6 . . ?
C43 C24 H24 119.6 . . ?
C15 C25 C4 118.5(2) . . ?
C15 C25 C34 124.11(19) . . ?
C4 C25 C34 117.29(18) . . ?
C17 C26 C9 122.1(2) . . ?
C17 C26 H26 119.0 . . ?
C9 C26 H26 119.0 . . ?
C34 C27 H27A 109.5 . . ?
C34 C27 H27B 109.5 . . ?
H27A C27 H27B 109.5 . . ?
C34 C27 H27C 109.5 . . ?
H27A C27 H27C 109.5 . . ?
H27B C27 H27C 109.5 . . ?
C17 C28 C11 120.4(2) . . ?
C17 C28 H28 119.8 . . ?
C11 C28 H28 119.8 . . ?
C44 C29 C51 122.0(2) . . ?
C44 C29 H29 119.0 . . ?
C51 C29 H29 119.0 . . ?
C35 C30 C33 121.2(2) . . ?
C35 C30 H30 119.4 . . ?
C33 C30 H30 119.4 . . ?
C71 C31 C68 118.8(2) . . ?
C71 C31 C7 118.5(2) . . ?
C68 C31 C7 122.6(2) . . ?
C14 C32 C16 121.9(2) . . ?
C14 C32 H32 119.0 . . ?
C16 C32 H32 119.0 . . ?
C30 C33 C23 119.2(2) . . ?
C30 C33 C61 116.30(19) . . ?
C23 C33 C61 124.40(18) . . ?
C25 C34 C11 106.68(17) . . ?
C25 C34 C55 112.61(19) . . ?
C11 C34 C55 112.86(19) . . ?
C25 C34 C27 108.51(18) . . ?
C11 C34 C27 107.29(18) . . ?
C55 C34 C27 108.68(19) . . ?
C24 C35 C30 119.6(2) . . ?
C24 C35 H35 120.2 . . ?
C30 C35 H35 120.2 . . ?
C52 C36 C44 111.3(2) . . ?
C52 C36 C93 110.9(3) . . ?
C44 C36 C93 110.8(2) . . ?
C52 C36 H36 107.9 . . ?
C44 C36 H36 107.9 . . ?
C93 C36 H36 107.9 . . ?
C48 C37 C77 114.5(2) . . ?
C48 C37 C57 110.2(2) . . ?
C77 C37 C57 108.1(2) . . ?
C48 C37 H37 108.0 . . ?
C77 C37 H37 108.0 . . ?
C57 C37 H37 108.0 . . ?
C45 C38 C20 121.2(2) . . ?
C45 C38 H38 119.4 . . ?
C20 C38 H38 119.4 . . ?
C64 C39 C67 117.9(3) . . ?
C64 C39 C74 120.5(3) . . ?
C67 C39 C74 121.6(2) . . ?
C63 C40 C48 122.3(2) . . ?
C63 C40 H40 118.8 . . ?
C48 C40 H40 118.8 . . ?
C72 C41 C62 121.8(2) . . ?
C72 C41 H41 119.1 . . ?
C62 C41 H41 119.1 . . ?
C80 C42 C49 122.1(2) . . ?
C80 C42 H42 119.0 . . ?
C49 C42 H42 119.0 . . ?
C24 C43 C23 119.7(2) . . ?
C24 C43 C68 118.79(19) . . ?
C23 C43 C68 121.36(18) . . ?
C29 C44 C50 118.0(2) . . ?
C29 C44 C36 120.3(2) . . ?
C50 C44 C36 121.7(2) . . ?
C38 C45 C75 120.2(2) . . ?
C38 C45 H45 119.9 . . ?
C75 C45 H45 119.9 . . ?
C56 C46 C62 117.68(19) . . ?
C56 C46 Ge2 122.18(16) . . ?
C62 C46 Ge2 120.13(16) . . ?
C7 C47 H47A 109.5 . . ?
C7 C47 H47B 109.5 . . ?
H47A C47 H47B 109.5 . . ?
C7 C47 H47C 109.5 . . ?
H47A C47 H47C 109.5 . . ?
H47B C47 H47C 109.5 . . ?
C40 C48 C68 118.5(2) . . ?
C40 C48 C37 120.4(2) . . ?
C68 C48 C37 121.0(2) . . ?
C42 C49 C54 119.2(2) . . ?
C42 C49 C13 116.7(2) . . ?
C54 C49 C13 123.9(2) . . ?
C44 C50 C70 122.3(2) . . ?
C44 C50 H50 118.9 . . ?
C70 C50 H50 118.9 . . ?
C29 C51 C61 119.5(2) . . ?
C29 C51 C18 117.31(19) . . ?
C61 C51 C18 123.17(19) . . ?
C36 C52 H52A 109.5 . . ?
C36 C52 H52B 109.5 . . ?
H52A C52 H52B 109.5 . . ?
C36 C52 H52C 109.5 . . ?
H52A C52 H52C 109.5 . . ?
H52B C52 H52C 109.5 . . ?
C13 C53 H53A 109.5 . . ?
C13 C53 H53B 109.5 . . ?
H53A C53 H53B 109.5 . . ?
C13 C53 H53C 109.5 . . ?
H53A C53 H53C 109.5 . . ?
H53B C53 H53C 109.5 . . ?
C58 C54 C49 119.0(2) . . ?
C58 C54 C62 119.3(2) . . ?
C49 C54 C62 120.46(19) . . ?
C34 C55 H55A 109.5 . . ?
C34 C55 H55B 109.5 . . ?
H55A C55 H55B 109.5 . . ?
C34 C55 H55C 109.5 . . ?
H55A C55 H55C 109.5 . . ?
H55B C55 H55C 109.5 . . ?
C84 C56 C46 120.2(2) . . ?
C84 C56 C67 111.2(2) . . ?
C46 C56 C67 128.7(2) . . ?
C37 C57 H57A 109.5 . . ?
C37 C57 H57B 109.5 . . ?
H57A C57 H57B 109.5 . . ?
C37 C57 H57C 109.5 . . ?
H57A C57 H57C 109.5 . . ?
H57B C57 H57C 109.5 . . ?
C66 C58 C54 119.0(2) . . ?
C66 C58 C81 119.8(2) . . ?
C54 C58 C81 120.6(3) . . ?
C7 C59 H59A 109.5 . . ?
C7 C59 H59B 109.5 . . ?
H59A C59 H59B 109.5 . . ?
C7 C59 H59C 109.5 . . ?
H59A C59 H59C 109.5 . . ?
H59B C59 H59C 109.5 . . ?
C79 C60 C73 113.4(2) . . ?
C79 C60 C94 110.9(2) . . ?
C73 C60 C94 109.7(3) . . ?
C79 C60 H60 107.5 . . ?
C73 C60 H60 107.5 . . ?
C94 C60 H60 107.5 . . ?
C51 C61 C70 119.3(2) . . ?
C51 C61 C33 121.18(19) . . ?
C70 C61 C33 119.17(19) . . ?
C41 C62 C46 119.6(2) . . ?
C41 C62 C54 112.27(19) . . ?
C46 C62 C54 128.05(19) . . ?
C71 C63 C40 118.2(2) . . ?
C71 C63 C83 121.3(3) . . ?
C40 C63 C83 120.5(3) . . ?
C85 C64 C39 122.9(3) . . ?
C85 C64 H64 118.5 . . ?
C39 C64 H64 118.5 . . ?
C78 C65 C76 109.0(2) . . ?
C78 C65 C70 111.5(2) . . ?
C76 C65 C70 113.8(2) . . ?
C78 C65 H65 107.4 . . ?
C76 C65 H65 107.4 . . ?
C70 C65 H65 107.4 . . ?
C80 C66 C58 122.7(2) . . ?
C80 C66 H66 118.6 . . ?
C58 C66 H66 118.6 . . ?
C79 C67 C39 119.8(2) . . ?
C79 C67 C56 119.7(2) . . ?
C39 C67 C56 119.5(3) . . ?
C31 C68 C48 119.6(2) . . ?
C31 C68 C43 121.5(2) . . ?
C48 C68 C43 118.9(2) . . ?
C75 C69 N2 122.9(2) . . ?
C75 C69 H69 118.5 . . ?
N2 C69 H69 118.5 . . ?
C50 C70 C61 118.8(2) . . ?
C50 C70 C65 119.6(2) . . ?
C61 C70 C65 121.5(2) . . ?
C63 C71 C31 122.1(3) . . ?
C63 C71 H71 118.9 . . ?
C31 C71 H71 118.9 . . ?
C84 C72 C41 118.9(2) . . ?
C84 C72 H72 120.6 . . ?
C41 C72 H72 120.6 . . ?
C60 C73 H73A 109.5 . . ?
C60 C73 H73B 109.5 . . ?
H73A C73 H73B 109.5 . . ?
C60 C73 H73C 109.5 . . ?
H73A C73 H73C 109.5 . . ?
H73B C73 H73C 109.5 . . ?
C39 C74 C82 113.6(3) . . ?
C39 C74 C96 110.5(3) . . ?
C82 C74 C96 109.5(3) . . ?
C39 C74 H74 107.7 . . ?
C82 C74 H74 107.7 . . ?
C96 C74 H74 107.7 . . ?
C69 C75 C45 118.8(2) . . ?
C69 C75 H75 120.6 . . ?
C45 C75 H75 120.6 . . ?
C65 C76 H76A 109.5 . . ?
C65 C76 H76B 109.5 . . ?
H76A C76 H76B 109.5 . . ?
C65 C76 H76C 109.5 . . ?
H76A C76 H76C 109.5 . . ?
H76B C76 H76C 109.5 . . ?
C37 C77 H77A 109.5 . . ?
C37 C77 H77B 109.5 . . ?
H77A C77 H77B 109.5 . . ?
C37 C77 H77C 109.5 . . ?
H77A C77 H77C 109.5 . . ?
H77B C77 H77C 109.5 . . ?
C65 C78 H78A 109.5 . . ?
C65 C78 H78B 109.5 . . ?
H78A C78 H78B 109.5 . . ?
C65 C78 H78C 109.5 . . ?
H78A C78 H78C 109.5 . . ?
H78B C78 H78C 109.5 . . ?
C87 C79 C67 119.4(3) . . ?
C87 C79 C60 119.4(3) . . ?
C67 C79 C60 121.1(2) . . ?
C66 C80 C42 117.9(2) . . ?
C66 C80 C2_2 107.1(5) . . ?
C42 C80 C2_2 134.7(5) . . ?
C66 C80 C2_1 127.1(3) . . ?
C42 C80 C2_1 114.8(3) . . ?
C95 C81 C58 113.9(3) . . ?
C95 C81 C90 109.3(3) . . ?
C58 C81 C90 109.2(2) . . ?
C95 C81 H81 108.1 . . ?
C58 C81 H81 108.1 . . ?
C90 C81 H81 108.1 . . ?
C74 C82 H82A 109.5 . . ?
C74 C82 H82B 109.5 . . ?
H82A C82 H82B 109.5 . . ?
C74 C82 H82C 109.5 . . ?
H82A C82 H82C 109.5 . . ?
H82B C82 H82C 109.5 . . ?
C63 C83 C92 113.0(3) . . ?
C63 C83 C86 110.8(2) . . ?
C92 C83 C86 111.3(3) . . ?
C63 C83 H83 107.1 . . ?
C92 C83 H83 107.1 . . ?
C86 C83 H83 107.1 . . ?
C72 C84 C56 121.9(2) . . ?
C72 C84 H84 119.1 . . ?
C56 C84 H84 119.1 . . ?
C87 C85 C64 117.5(3) . . ?
C87 C85 C2_4 141.8(6) . . ?
C64 C85 C2_4 100.1(6) . . ?
C87 C85 C2_3 117.5(4) . . ?
C64 C85 C2_3 125.1(4) . . ?
C83 C86 H86A 109.5 . . ?
C83 C86 H86B 109.5 . . ?
H86A C86 H86B 109.5 . . ?
C83 C86 H86C 109.5 . . ?
H86A C86 H86C 109.5 . . ?
H86B C86 H86C 109.5 . . ?
C85 C87 C79 122.5(4) . . ?
C85 C87 H87 118.7 . . ?
C79 C87 H87 118.7 . . ?
N1 B1 C22 122.88(18) . . ?
N1 B1 Cl1 116.19(15) . . ?
C22 B1 Cl1 120.93(15) . . ?
C81 C90 H90A 109.5 . . ?
C81 C90 H90B 109.5 . . ?
H90A C90 H90B 109.5 . . ?
C81 C90 H90C 109.5 . . ?
H90A C90 H90C 109.5 . . ?
H90B C90 H90C 109.5 . . ?
C83 C92 H92A 109.5 . . ?
C83 C92 H92B 109.5 . . ?
H92A C92 H92B 109.5 . . ?
C83 C92 H92C 109.5 . . ?
H92A C92 H92C 109.5 . . ?
H92B C92 H92C 109.5 . . ?
C36 C93 H93A 109.5 . . ?
C36 C93 H93B 109.5 . . ?
H93A C93 H93B 109.5 . . ?
C36 C93 H93C 109.5 . . ?
H93A C93 H93C 109.5 . . ?
H93B C93 H93C 109.5 . . ?
C60 C94 H94A 109.5 . . ?
C60 C94 H94B 109.5 . . ?
H94A C94 H94B 109.5 . . ?
C60 C94 H94C 109.5 . . ?
H94A C94 H94C 109.5 . . ?
H94B C94 H94C 109.5 . . ?
C81 C95 H95A 109.5 . . ?
C81 C95 H95B 109.5 . . ?
H95A C95 H95B 109.5 . . ?
C81 C95 H95C 109.5 . . ?
H95A C95 H95C 109.5 . . ?
H95B C95 H95C 109.5 . . ?
C74 C96 H96A 109.5 . . ?
C74 C96 H96B 109.5 . . ?
H96A C96 H96B 109.5 . . ?
C74 C96 H96C 109.5 . . ?
H96A C96 H96C 109.5 . . ?
H96B C96 H96C 109.5 . . ?
C2_1 C1_1 H1A_1 109.5 . . ?
C2_1 C1_1 H1B_1 109.5 . . ?
H1A_1 C1_1 H1B_1 109.5 . . ?
C2_1 C1_1 H1C_1 109.5 . . ?
H1A_1 C1_1 H1C_1 109.5 . . ?
H1B_1 C1_1 H1C_1 109.5 . . ?
C1_1 C2_1 C3_1 110.0(5) . . ?
C1_1 C2_1 C80 117.0(5) . . ?
C3_1 C2_1 C80 108.3(4) . . ?
C1_1 C2_1 H2_1 107.0 . . ?
C3_1 C2_1 H2_1 107.0 . . ?
C80 C2_1 H2_1 107.0 . . ?
C2_1 C3_1 H3A_1 109.5 . . ?
C2_1 C3_1 H3B_1 109.5 . . ?
H3A_1 C3_1 H3B_1 109.5 . . ?
C2_1 C3_1 H3C_1 109.5 . . ?
H3A_1 C3_1 H3C_1 109.5 . . ?
H3B_1 C3_1 H3C_1 109.5 . . ?
C2_2 C1_2 H1A_2 109.5 . . ?
C2_2 C1_2 H1B_2 109.5 . . ?
H1A_2 C1_2 H1B_2 109.5 . . ?
C2_2 C1_2 H1C_2 109.5 . . ?
H1A_2 C1_2 H1C_2 109.5 . . ?
H1B_2 C1_2 H1C_2 109.5 . . ?
C80 C2_2 C3_2 105.2(8) . . ?
C80 C2_2 C1_2 112.8(7) . . ?
C3_2 C2_2 C1_2 111.6(9) . . ?
C80 C2_2 H2_2 109.1 . . ?
C3_2 C2_2 H2_2 109.1 . . ?
C1_2 C2_2 H2_2 109.1 . . ?
C2_2 C3_2 H3A_2 109.5 . . ?
C2_2 C3_2 H3B_2 109.5 . . ?
H3A_2 C3_2 H3B_2 109.5 . . ?
C2_2 C3_2 H3C_2 109.5 . . ?
H3A_2 C3_2 H3C_2 109.5 . . ?
H3B_2 C3_2 H3C_2 109.5 . . ?
C2_3 C1_3 H1A_3 109.5 . . ?
C2_3 C1_3 H1B_3 109.5 . . ?
H1A_3 C1_3 H1B_3 109.5 . . ?
C2_3 C1_3 H1C_3 109.5 . . ?
H1A_3 C1_3 H1C_3 109.5 . . ?
H1B_3 C1_3 H1C_3 109.5 . . ?
C3_3 C2_3 C1_3 111.0(7) . . ?
C3_3 C2_3 C85 119.5(4) . . ?
C1_3 C2_3 C85 109.0(9) . . ?
C3_3 C2_3 H2_3 105.4 . . ?
C1_3 C2_3 H2_3 105.4 . . ?
C85 C2_3 H2_3 105.4 . . ?
C2_3 C3_3 H3A_3 109.5 . . ?
C2_3 C3_3 H3B_3 109.5 . . ?
H3A_3 C3_3 H3B_3 109.5 . . ?
C2_3 C3_3 H3C_3 109.5 . . ?
H3A_3 C3_3 H3C_3 109.5 . . ?
H3B_3 C3_3 H3C_3 109.5 . . ?
C2_4 C1_4 H1A_4 109.5 . . ?
C2_4 C1_4 H1B_4 109.5 . . ?
H1A_4 C1_4 H1B_4 109.5 . . ?
C2_4 C1_4 H1C_4 109.5 . . ?
H1A_4 C1_4 H1C_4 109.5 . . ?
H1B_4 C1_4 H1C_4 109.5 . . ?
C3_4 C2_4 C85 102.9(8) . . ?
C3_4 C2_4 C1_4 111.5(15) . . ?
C85 C2_4 C1_4 109(2) . . ?
C3_4 C2_4 H2_4 111.1 . . ?
C85 C2_4 H2_4 111.1 . . ?
C1_4 C2_4 H2_4 111.1 . . ?
C2_4 C3_4 H3A_4 109.5 . . ?
C2_4 C3_4 H3B_4 109.5 . . ?
H3A_4 C3_4 H3B_4 109.5 . . ?
C2_4 C3_4 H3C_4 109.5 . . ?
H3A_4 C3_4 H3C_4 109.5 . . ?
H3B_4 C3_4 H3C_4 109.5 . . ?

loop_
_geom_bond_atom_site_label_1
_geom_bond_atom_site_label_2
_geom_bond_distance
_geom_bond_site_symmetry_2
_geom_bond_publ_flag
Cl1 B1 1.804(2) . ?
Ge1 C9 1.975(2) . ?
Ge1 C23 1.987(2) . ?
Ge1 C22 1.9902(19) . ?
Ge1 C3 2.0064(19) . ?
O1 C4 1.390(2) . ?
O1 C19 1.391(2) . ?
Ge2 N1 1.8455(16) . ?
Ge2 N2 1.8721(18) . ?
Ge2 C16 1.963(2) . ?
Ge2 C46 1.984(2) . ?
N2 C69 1.373(3) . ?
N2 C20 1.429(3) . ?
N1 B1 1.402(3) . ?
N1 C12 1.437(3) . ?
C3 C12 1.496(3) . ?
C3 C21 1.520(3) . ?
C3 H3 1.0000 . ?
C4 C25 1.403(3) . ?
C4 C16 1.404(3) . ?
C5 C18 1.536(3) . ?
C5 H5A 0.9800 . ?
C5 H5B 0.9800 . ?
C5 H5C 0.9800 . ?
C6 C18 1.532(3) . ?
C6 H6A 0.9800 . ?
C6 H6B 0.9800 . ?
C6 H6C 0.9800 . ?
C7 C31 1.518(3) . ?
C7 C47 1.526(3) . ?
C7 C59 1.534(3) . ?
C7 H7 1.0000 . ?
C8 C21 1.330(3) . ?
C8 C22 1.521(3) . ?
C8 H8 0.9500 . ?
C9 C26 1.406(3) . ?
C9 C19 1.409(3) . ?
C10 C13 1.541(3) . ?
C10 H10A 0.9800 . ?
C10 H10B 0.9800 . ?
C10 H10C 0.9800 . ?
C11 C28 1.395(3) . ?
C11 C19 1.397(3) . ?
C11 C34 1.521(3) . ?
C12 C20 1.361(3) . ?
C13 C49 1.520(3) . ?
C13 C53 1.546(3) . ?
C13 H13 1.0000 . ?
C14 C32 1.386(3) . ?
C14 C15 1.387(3) . ?
C14 H14 0.9500 . ?
C15 C25 1.390(3) . ?
C15 H15 0.9500 . ?
C16 C32 1.400(3) . ?
C17 C28 1.387(3) . ?
C17 C26 1.387(3) . ?
C17 H17 0.9500 . ?
C18 C51 1.518(3) . ?
C18 H18 1.0000 . ?
C20 C38 1.448(3) . ?
C21 H21 0.9500 . ?
C22 B1 1.558(3) . ?
C22 H22 1.0000 . ?
C23 C43 1.416(3) . ?
C23 C33 1.420(3) . ?
C24 C35 1.382(3) . ?
C24 C43 1.401(3) . ?
C24 H24 0.9500 . ?
C25 C34 1.517(3) . ?
C26 H26 0.9500 . ?
C27 C34 1.554(3) . ?
C27 H27A 0.9800 . ?
C27 H27B 0.9800 . ?
C27 H27C 0.9800 . ?
C28 H28 0.9500 . ?
C29 C44 1.387(3) . ?
C29 C51 1.395(3) . ?
C29 H29 0.9500 . ?
C30 C35 1.385(3) . ?
C30 C33 1.404(3) . ?
C30 H30 0.9500 . ?
C31 C71 1.402(3) . ?
C31 C68 1.411(3) . ?
C32 H32 0.9500 . ?
C33 C61 1.513(3) . ?
C34 C55 1.534(3) . ?
C35 H35 0.9500 . ?
C36 C52 1.522(4) . ?
C36 C44 1.526(3) . ?
C36 C93 1.533(4) . ?
C36 H36 1.0000 . ?
C37 C48 1.525(4) . ?
C37 C77 1.532(3) . ?
C37 C57 1.540(3) . ?
C37 H37 1.0000 . ?
C38 C45 1.349(3) . ?
C38 H38 0.9500 . ?
C39 C64 1.409(4) . ?
C39 C67 1.414(4) . ?
C39 C74 1.516(5) . ?
C40 C63 1.389(4) . ?
C40 C48 1.397(3) . ?
C40 H40 0.9500 . ?
C41 C72 1.381(4) . ?
C41 C62 1.403(3) . ?
C41 H41 0.9500 . ?
C42 C80 1.383(4) . ?
C42 C49 1.402(3) . ?
C42 H42 0.9500 . ?
C43 C68 1.502(3) . ?
C44 C50 1.389(3) . ?
C45 C75 1.444(4) . ?
C45 H45 0.9500 . ?
C46 C56 1.408(3) . ?
C46 C62 1.430(3) . ?
C47 H47A 0.9800 . ?
C47 H47B 0.9800 . ?
C47 H47C 0.9800 . ?
C48 C68 1.419(3) . ?
C49 C54 1.415(3) . ?
C50 C70 1.396(3) . ?
C50 H50 0.9500 . ?
C51 C61 1.405(3) . ?
C52 H52A 0.9800 . ?
C52 H52B 0.9800 . ?
C52 H52C 0.9800 . ?
C53 H53A 0.9800 . ?
C53 H53B 0.9800 . ?
C53 H53C 0.9800 . ?
C54 C58 1.407(3) . ?
C54 C62 1.511(3) . ?
C55 H55A 0.9800 . ?
C55 H55B 0.9800 . ?
C55 H55C 0.9800 . ?
C56 C84 1.408(3) . ?
C56 C67 1.514(3) . ?
C57 H57A 0.9800 . ?
C57 H57B 0.9800 . ?
C57 H57C 0.9800 . ?
C58 C66 1.400(4) . ?
C58 C81 1.532(4) . ?
C59 H59A 0.9800 . ?
C59 H59B 0.9800 . ?
C59 H59C 0.9800 . ?
C60 C79 1.516(4) . ?
C60 C73 1.529(4) . ?
C60 C94 1.547(4) . ?
C60 H60 1.0000 . ?
C61 C70 1.418(3) . ?
C63 C71 1.383(4) . ?
C63 C83 1.514(3) . ?
C64 C85 1.394(6) . ?
C64 H64 0.9500 . ?
C65 C78 1.528(4) . ?
C65 C76 1.530(4) . ?
C65 C70 1.534(3) . ?
C65 H65 1.0000 . ?
C66 C80 1.377(5) . ?
C66 H66 0.9500 . ?
C67 C79 1.404(4) . ?
C69 C75 1.343(4) . ?
C69 H69 0.9500 . ?
C71 H71 0.9500 . ?
C72 C84 1.367(4) . ?
C72 H72 0.9500 . ?
C73 H73A 0.9800 . ?
C73 H73B 0.9800 . ?
C73 H73C 0.9800 . ?
C74 C82 1.538(4) . ?
C74 C96 1.548(4) . ?
C74 H74 1.0000 . ?
C75 H75 0.9500 . ?
C76 H76A 0.9800 . ?
C76 H76B 0.9800 . ?
C76 H76C 0.9800 . ?
C77 H77A 0.9800 . ?
C77 H77B 0.9800 . ?
C77 H77C 0.9800 . ?
C78 H78A 0.9800 . ?
C78 H78B 0.9800 . ?
C78 H78C 0.9800 . ?
C79 C87 1.401(4) . ?
C80 C2_2 1.439(11) . ?
C80 C2_1 1.598(7) . ?
C81 C95 1.531(4) . ?
C81 C90 1.549(4) . ?
C81 H81 1.0000 . ?
C82 H82A 0.9800 . ?
C82 H82B 0.9800 . ?
C82 H82C 0.9800 . ?
C83 C92 1.523(5) . ?
C83 C86 1.537(4) . ?
C83 H83 1.0000 . ?
C84 H84 0.9500 . ?
C85 C87 1.374(5) . ?
C85 C2_4 1.491(13) . ?
C85 C2_3 1.577(6) . ?
C86 H86A 0.9800 . ?
C86 H86B 0.9800 . ?
C86 H86C 0.9800 . ?
C87 H87 0.9500 . ?
C90 H90A 0.9800 . ?
C90 H90B 0.9800 . ?
C90 H90C 0.9800 . ?
C92 H92A 0.9800 . ?
C92 H92B 0.9800 . ?
C92 H92C 0.9800 . ?
C93 H93A 0.9800 . ?
C93 H93B 0.9800 . ?
C93 H93C 0.9800 . ?
C94 H94A 0.9800 . ?
C94 H94B 0.9800 . ?
C94 H94C 0.9800 . ?
C95 H95A 0.9800 . ?
C95 H95B 0.9800 . ?
C95 H95C 0.9800 . ?
C96 H96A 0.9800 . ?
C96 H96B 0.9800 . ?
C96 H96C 0.9800 . ?
C1_1 C2_1 1.530(7) . ?
C1_1 H1A_1 0.9800 . ?
C1_1 H1B_1 0.9800 . ?
C1_1 H1C_1 0.9800 . ?
C2_1 C3_1 1.541(7) . ?
C2_1 H2_1 1.0000 . ?
C3_1 H3A_1 0.9800 . ?
C3_1 H3B_1 0.9800 . ?
C3_1 H3C_1 0.9800 . ?
C1_2 C2_2 1.530(10) . ?
C1_2 H1A_2 0.9800 . ?
C1_2 H1B_2 0.9800 . ?
C1_2 H1C_2 0.9800 . ?
C2_2 C3_2 1.518(10) . ?
C2_2 H2_2 1.0000 . ?
C3_2 H3A_2 0.9800 . ?
C3_2 H3B_2 0.9800 . ?
C3_2 H3C_2 0.9800 . ?
C1_3 C2_3 1.529(10) . ?
C1_3 H1A_3 0.9800 . ?
C1_3 H1B_3 0.9800 . ?
C1_3 H1C_3 0.9800 . ?
C2_3 C3_3 1.517(7) . ?
C2_3 H2_3 1.0000 . ?
C3_3 H3A_3 0.9800 . ?
C3_3 H3B_3 0.9800 . ?
C3_3 H3C_3 0.9800 . ?
C1_4 C2_4 1.524(15) . ?
C1_4 H1A_4 0.9800 . ?
C1_4 H1B_4 0.9800 . ?
C1_4 H1C_4 0.9800 . ?
C2_4 C3_4 1.488(11) . ?
C2_4 H2_4 1.0000 . ?
C3_4 H3A_4 0.9800 . ?
C3_4 H3B_4 0.9800 . ?
C3_4 H3C_4 0.9800 . ?
